data_4087744
loop_
_publ_author_name
'Lam, Raphael H.'
'Walker, D. Barney'
'Tucker, Matthew H.'
'Gatus, Mark R. D.'
'Bhadbhade, Mohan'
'Messerle, Barbara A.'

_publ_section_title
;
 Intermolecular Hydroalkoxylation of Terminal Alkynes Catalyzed by a
 Dipyrrinato Rhodium(I) Complex with Unusual Selectivity
;
_journal_issue 17
_journal_name_full Organometallics
_journal_page_first 4312
_journal_paper_doi 10.1021/acs.organomet.5b00561
_journal_volume 34
_journal_year 2015
_chemical_formula_sum 'C17 H11 N2 O2 Rh'
_chemical_formula_weight 378.19
_space_group_crystal_system monoclinic
_space_group_IT_number 15
_space_group_name_Hall '-C 2yc'
_space_group_name_H-M_alt 'C 1 2/c 1'
_atom_sites_solution_hydrogens geom
_audit_creation_method SHELXL-2013
_cell_angle_alpha 90
_cell_angle_beta 92.606(4)
_cell_angle_gamma 90
_cell_formula_units_Z 4
_cell_length_a 12.4114(10)
_cell_length_b 17.2847(10)
_cell_length_c 6.5749(4)
_cell_measurement_reflns_used 5394
_cell_measurement_temperature 150(2)
_cell_measurement_theta_max 26.781
_cell_measurement_theta_min 3.286
_cell_volume 1409.04(16)
_computing_cell_refinement '<i>APEX2 </i>(Bruker, 2007)'
_computing_data_collection '<i>APEX2 </i>(Bruker, 2007)'
_computing_data_reduction '<i>APEX2 </i>(Bruker, 2007)'
_computing_molecular_graphics '<i>SHELXTL-Plus</i> (Sheldrick, 2008)'
_computing_structure_refinement 'SHELXL-2013 (Sheldrick, 2013)'
_computing_structure_solution '<i>SHELXS-97</i> (Sheldrick, 2008)'
_diffrn_ambient_temperature 150(2)
_diffrn_measured_fraction_theta_full 0.970
_diffrn_measured_fraction_theta_max 0.998
_diffrn_measurement_device_type 'Bruker kappa APEXII CCD Diffractometer'
_diffrn_measurement_method '\f scans, and \w scans with \k offsets'
_diffrn_radiation_type MoK\a
_diffrn_radiation_wavelength 0.71073
_diffrn_reflns_av_R_equivalents 0.0364
_diffrn_reflns_av_unetI/netI 0.0197
_diffrn_reflns_Laue_measured_fraction_full 0.970
_diffrn_reflns_Laue_measured_fraction_max 0.998
_diffrn_reflns_limit_h_max 14
_diffrn_reflns_limit_h_min -14
_diffrn_reflns_limit_k_max 20
_diffrn_reflns_limit_k_min -20
_diffrn_reflns_limit_l_max 7
_diffrn_reflns_limit_l_min -7
_diffrn_reflns_number 9850
_diffrn_reflns_point_group_measured_fraction_full 0.970
_diffrn_reflns_point_group_measured_fraction_max 0.998
_diffrn_reflns_theta_full 25.242
_diffrn_reflns_theta_max 24.991
_diffrn_reflns_theta_min 3.640
_diffrn_source 'Incoatec I\mS microfocus X-ray source'
_exptl_absorpt_coefficient_mu 1.220
_exptl_absorpt_correction_T_max 0.926
_exptl_absorpt_correction_T_min 0.890
_exptl_absorpt_correction_type multi-scan
_exptl_absorpt_process_details 'SADABS (Bruker, 2001)'
_exptl_crystal_colour yellow
_exptl_crystal_density_diffrn 1.783
_exptl_crystal_description 'Thick plates'
_exptl_crystal_F_000 752
_exptl_crystal_size_max 0.098
_exptl_crystal_size_mid 0.078
_exptl_crystal_size_min 0.064
_refine_diff_density_max 0.380
_refine_diff_density_min -0.253
_refine_diff_density_rms 0.059
_refine_ls_extinction_method none
_refine_ls_goodness_of_fit_ref 1.100
_refine_ls_hydrogen_treatment constr
_refine_ls_matrix_type full
_refine_ls_number_parameters 102
_refine_ls_number_reflns 1240
_refine_ls_number_restraints 0
_refine_ls_restrained_S_all 1.100
_refine_ls_R_factor_all 0.0184
_refine_ls_R_factor_gt 0.0171
_refine_ls_shift/su_max 0.001
_refine_ls_shift/su_mean 0.000
_refine_ls_structure_factor_coef Fsqd
_refine_ls_weighting_details 'w=1/[\s^2^(Fo^2^)+(0.0144P)^2^+2.1888P] where P=(Fo^2^+2Fc^2^)/3'
_refine_ls_weighting_scheme calc
_refine_ls_wR_factor_gt 0.0401
_refine_ls_wR_factor_ref 0.0407
_reflns_Friedel_coverage 0.000
_reflns_number_gt 1180
_reflns_number_total 1240
_reflns_threshold_expression 'I > 2\s(I)'
_cod_data_source_file om5b00561_si_002.cif
_cod_data_source_block Cc_a
_cod_depositor_comments
;
The following automatic conversions were performed:

data item '_exptl_absorpt_correction_type' value 'Multi-scan' was
changed to 'multi-scan' in accordance with the
/home/saulius/struct/COD-crude-data/automatic-downloads/DataCite-retrospective/ACS/depositions/lib/dictionaries/cif_core.dic
dictionary named 'cif_core.dic' version 2.4.2 last updated on
2011-04-26.

Automatic conversion script
Id: cif_fix_values 6909 2019-04-08 15:41:33Z antanas 
;
_cod_original_sg_symbol_H-M 'C 2/c'
_cod_database_code 4087744
_shelx_space_group_comment
;
The symmetry employed for this shelxl refinement is uniquely defined
by the following loop, which should always be used as a source of
symmetry information in preference to the above space-group names.
They are only intended as comments.
;
_shelx_estimated_absorpt_t_min 0.890
_shelx_estimated_absorpt_t_max 0.926
_shelxl_version_number 2013-4

loop_
_space_group_symop_operation_xyz
'x, y, z'
'-x, y, -z+1/2'
'x+1/2, y+1/2, z'
'-x+1/2, y+1/2, -z+1/2'
'-x, -y, -z'
'x, -y, z-1/2'
'-x+1/2, -y+1/2, -z'
'x+1/2, -y+1/2, z-1/2'

loop_
_atom_site_label
_atom_site_type_symbol
_atom_site_fract_x
_atom_site_fract_y
_atom_site_fract_z
_atom_site_U_iso_or_equiv
_atom_site_adp_type
_atom_site_occupancy
_atom_site_site_symmetry_order
_atom_site_calc_flag
_atom_site_refinement_flags_posn
_atom_site_refinement_flags_adp
_atom_site_refinement_flags_occupancy
Rh1 Rh 1.0000 1.01603(2) 0.2500 0.01452(9) Uani 1 2 d S T P
C1 C 1.10205(18) 1.09406(12) 0.2800(3) 0.0206(5) Uani 1 1 d . . .
O1 O 1.16172(14) 1.14413(9) 0.3004(2) 0.0312(4) Uani 1 1 d . . .
N1A N 0.88402(13) 0.93049(9) 0.2232(2) 0.0148(4) Uani 1 1 d . . .
C1A C 0.77795(16) 0.94154(13) 0.1890(3) 0.0200(5) Uani 1 1 d . . .
H1A H 0.7445 0.9910 0.1821 0.024 Uiso 1 1 calc R U .
C2A C 0.72226(17) 0.87150(13) 0.1646(3) 0.0220(5) Uani 1 1 d . . .
H2A H 0.6469 0.8650 0.1385 0.026 Uiso 1 1 calc R U .
C3A C 0.79801(16) 0.81420(12) 0.1860(3) 0.0181(4) Uani 1 1 d . . .
H3A H 0.7850 0.7601 0.1778 0.022 Uiso 1 1 calc R U .
C4A C 0.89966(16) 0.85045(11) 0.2226(3) 0.0143(4) Uani 1 1 d . . .
C5A C 1.0000 0.81388(16) 0.2500 0.0145(6) Uani 1 2 d S T P
C6A C 1.0000 0.72712(16) 0.2500 0.0161(6) Uani 1 2 d S T P
C7A C 0.94093(16) 0.68615(12) 0.3899(3) 0.0192(5) Uani 1 1 d . . .
H7A H 0.9005 0.7133 0.4862 0.023 Uiso 1 1 calc R U .
C8A C 0.94098(18) 0.60608(12) 0.3889(3) 0.0228(5) Uani 1 1 d . . .
H8A H 0.9002 0.5786 0.4841 0.027 Uiso 1 1 calc R U .
C9A C 1.0000 0.56589(18) 0.2500 0.0250(7) Uani 1 2 d S T P
H9A H 1.0000 0.5109 0.2500 0.030 Uiso 1 2 calc R U P

loop_
_atom_site_aniso_label
_atom_site_aniso_U_11
_atom_site_aniso_U_22
_atom_site_aniso_U_33
_atom_site_aniso_U_23
_atom_site_aniso_U_13
_atom_site_aniso_U_12
Rh1 0.01694(14) 0.01063(13) 0.01620(14) 0.000 0.00311(9) 0.000
C1 0.0259(12) 0.0196(12) 0.0167(11) 0.0010(9) 0.0061(9) 0.0021(10)
O1 0.0378(10) 0.0237(9) 0.0326(9) -0.0020(7) 0.0064(8) -0.0144(8)
N1A 0.0165(9) 0.0137(9) 0.0145(9) 0.0006(6) 0.0023(7) 0.0017(7)
C1A 0.0171(11) 0.0210(12) 0.0220(11) 0.0022(9) 0.0021(9) 0.0056(9)
C2A 0.0133(10) 0.0275(12) 0.0252(12) -0.0001(9) -0.0004(9) -0.0013(9)
C3A 0.0188(11) 0.0178(11) 0.0179(11) 0.0000(8) 0.0018(9) -0.0029(9)
C4A 0.0172(11) 0.0144(10) 0.0116(10) -0.0003(8) 0.0023(8) 0.0002(8)
C5A 0.0192(15) 0.0149(15) 0.0094(14) 0.000 0.0017(11) 0.000
C6A 0.0142(14) 0.0151(15) 0.0185(15) 0.000 -0.0040(12) 0.000
C7A 0.0172(11) 0.0189(11) 0.0216(11) 0.0006(9) -0.0002(9) -0.0012(9)
C8A 0.0226(12) 0.0180(11) 0.0274(12) 0.0063(9) -0.0034(10) -0.0045(9)
C9A 0.0277(17) 0.0123(16) 0.0340(18) 0.000 -0.0099(14) 0.000

loop_
_atom_type_symbol
_atom_type_description
_atom_type_scat_dispersion_real
_atom_type_scat_dispersion_imag
_atom_type_scat_source
C C 0.0033 0.0016 'International Tables Vol C Tables 4.2.6.8 and 6.1.1.4'
H H 0.0000 0.0000 'International Tables Vol C Tables 4.2.6.8 and 6.1.1.4'
N N 0.0061 0.0033 'International Tables Vol C Tables 4.2.6.8 and 6.1.1.4'
O O 0.0106 0.0060 'International Tables Vol C Tables 4.2.6.8 and 6.1.1.4'
Rh Rh -1.1178 0.9187 'International Tables Vol C Tables 4.2.6.8 and 6.1.1.4'

loop_
_geom_angle_atom_site_label_1
_geom_angle_atom_site_label_2
_geom_angle_atom_site_label_3
_geom_angle
_geom_angle_site_symmetry_1
_geom_angle_site_symmetry_3
C1 Rh1 C1 86.69(13) 2_755 .
C1 Rh1 N1A 92.38(8) 2_755 .
C1 Rh1 N1A 178.39(8) . .
C1 Rh1 N1A 178.39(8) 2_755 2_755
C1 Rh1 N1A 92.38(8) . 2_755
N1A Rh1 N1A 88.58(9) . 2_755
O1 C1 Rh1 177.26(19) . .
C1A N1A C4A 106.05(17) . .
C1A N1A Rh1 126.03(14) . .
C4A N1A Rh1 127.78(13) . .
N1A C1A C2A 111.87(19) . .
N1A C1A H1A 124.1 . .
C2A C1A H1A 124.1 . .
C3A C2A C1A 106.31(19) . .
C3A C2A H2A 126.8 . .
C1A C2A H2A 126.8 . .
C2A C3A C4A 107.40(18) . .
C2A C3A H3A 126.3 . .
C4A C3A H3A 126.3 . .
N1A C4A C5A 124.71(19) . .
N1A C4A C3A 108.36(17) . .
C5A C4A C3A 126.92(19) . .
C4A C5A C4A 126.4(3) 2_755 .
C4A C5A C6A 116.83(13) 2_755 .
C4A C5A C6A 116.82(13) . .
C7A C6A C7A 119.0(3) 2_755 .
C7A C6A C5A 120.51(13) 2_755 .
C7A C6A C5A 120.51(13) . .
C8A C7A C6A 120.3(2) . .
C8A C7A H7A 119.9 . .
C6A C7A H7A 119.9 . .
C9A C8A C7A 120.4(2) . .
C9A C8A H8A 119.8 . .
C7A C8A H8A 119.8 . .
C8A C9A C8A 119.7(3) 2_755 .
C8A C9A H9A 120.1 2_755 .
C8A C9A H9A 120.1 . .

loop_
_geom_bond_atom_site_label_1
_geom_bond_atom_site_label_2
_geom_bond_distance
_geom_bond_site_symmetry_2
Rh1 C1 1.855(2) 2_755
Rh1 C1 1.855(2) .
Rh1 N1A 2.0655(16) .
Rh1 N1A 2.0655(16) 2_755
C1 O1 1.143(3) .
N1A C1A 1.339(3) .
N1A C4A 1.397(2) .
C1A C2A 1.400(3) .
C1A H1A 0.9500 .
C2A C3A 1.368(3) .
C2A H2A 0.9500 .
C3A C4A 1.419(3) .
C3A H3A 0.9500 .
C4A C5A 1.401(2) .
C5A C4A 1.401(2) 2_755
C5A C6A 1.500(4) .
C6A C7A 1.395(3) 2_755
C6A C7A 1.395(3) .
C7A C8A 1.384(3) .
C7A H7A 0.9500 .
C8A C9A 1.383(3) .
C8A H8A 0.9500 .
C9A C8A 1.383(3) 2_755
C9A H9A 0.9500 .

loop_
_geom_torsion_atom_site_label_1
_geom_torsion_atom_site_label_2
_geom_torsion_atom_site_label_3
_geom_torsion_atom_site_label_4
_geom_torsion
_geom_torsion_site_symmetry_1
_geom_torsion_site_symmetry_4
C4A N1A C1A C2A -0.3(2) . .
Rh1 N1A C1A C2A 175.79(14) . .
N1A C1A C2A C3A 0.3(2) . .
C1A C2A C3A C4A -0.2(2) . .
C1A N1A C4A C5A 179.00(16) . .
Rh1 N1A C4A C5A 3.0(3) . .
C1A N1A C4A C3A 0.1(2) . .
Rh1 N1A C4A C3A -175.84(13) . .
C2A C3A C4A N1A 0.0(2) . .
C2A C3A C4A C5A -178.78(17) . .
N1A C4A C5A C4A -1.58(13) . 2_755
C3A C4A C5A C4A 177.1(2) . 2_755
N1A C4A C5A C6A 178.42(13) . .
C3A C4A C5A C6A -2.9(2) . .
C4A C5A C6A C7A -58.13(13) 2_755 2_755
C4A C5A C6A C7A 121.87(13) . 2_755
C4A C5A C6A C7A 121.87(13) 2_755 .
C4A C5A C6A C7A -58.12(13) . .
C7A C6A C7A C8A -0.17(14) 2_755 .
C5A C6A C7A C8A 179.83(14) . .
C6A C7A C8A C9A 0.3(3) . .
C7A C8A C9A C8A -0.17(14) . 2_755
